data_4129686
loop_
_publ_author_name
'Seo, Min-Seob'
'Kim, Hyunwoo'

_publ_section_title
;
 (1)H NMR chiral analysis of charged molecules via ion pairing with
 aluminum complexes.
;
_journal_issue 44
_journal_name_full 'Journal of the American Chemical Society'
_journal_page_first 14190
_journal_page_last 14195
_journal_paper_doi 10.1021/jacs.5b09555
_journal_volume 137
_journal_year 2015
_chemical_absolute_configuration ad
_chemical_formula_moiety 'C32 H30 N2 O4 Ti, C2 H3 N'
_chemical_formula_sum 'C34 H33 N3 O4 Ti'
_chemical_formula_weight 595.53
_space_group_crystal_system tetragonal
_space_group_IT_number 76
_space_group_name_Hall 'P 4w'
_space_group_name_H-M_alt 'P 41'
_atom_sites_solution_hydrogens mixed
_audit_creation_method SHELXL-2013
_cell_angle_alpha 90
_cell_angle_beta 90
_cell_angle_gamma 90
_cell_formula_units_Z 4
_cell_length_a 13.3617(10)
_cell_length_b 13.3617(10)
_cell_length_c 16.3676(12)
_cell_measurement_reflns_used 8413
_cell_measurement_temperature 147(2)
_cell_measurement_theta_max 27.38
_cell_measurement_theta_min 2.49
_cell_volume 2922.2(4)
_computing_cell_refinement APEX2
_computing_data_collection 'APEX2 (Bruker, 2007)'
_computing_data_reduction 'SAINT (Bruker, 2007)'
_computing_molecular_graphics 'PLATON (Spek, 2009)'
_computing_publication_material 'SHELXTL (Sheldrick, 2008)'
_computing_structure_refinement 'SHELXL-2013 (Sheldrick, 2013)'
_computing_structure_solution 'SHELXS-97 (Sheldrick, 2008)'
_diffrn_ambient_temperature 147(2)
_diffrn_measured_fraction_theta_full 1.000
_diffrn_measured_fraction_theta_max 0.998
_diffrn_measurement_device_type 'Bruker Kappa APEX-DUO CCD'
_diffrn_measurement_method '\f and \w scans'
_diffrn_radiation_type MoK\a
_diffrn_radiation_wavelength 0.71073
_diffrn_reflns_av_unetI/netI 0.0349
_diffrn_reflns_Laue_measured_fraction_full 1.000
_diffrn_reflns_Laue_measured_fraction_max 0.998
_diffrn_reflns_limit_h_max 12
_diffrn_reflns_limit_h_min -11
_diffrn_reflns_limit_k_max 17
_diffrn_reflns_limit_k_min -17
_diffrn_reflns_limit_l_max 21
_diffrn_reflns_limit_l_min -21
_diffrn_reflns_number 6754
_diffrn_reflns_point_group_measured_fraction_full 1.000
_diffrn_reflns_point_group_measured_fraction_max 0.998
_diffrn_reflns_theta_full 25.242
_diffrn_reflns_theta_max 27.560
_diffrn_reflns_theta_min 1.524
_diffrn_source 'sealed tube with Bruker Triumph monochromator'
_exptl_absorpt_coefficient_mu 0.337
_exptl_absorpt_correction_T_max 0.7456
_exptl_absorpt_correction_T_min 0.6766
_exptl_absorpt_correction_type multi-scan
_exptl_absorpt_process_details 'SADABS (Sheldrick, 1996)'
_exptl_crystal_colour yellow
_exptl_crystal_density_diffrn 1.354
_exptl_crystal_description plate
_exptl_crystal_F_000 1248
_exptl_crystal_size_max 0.290
_exptl_crystal_size_mid 0.200
_exptl_crystal_size_min 0.150
_refine_diff_density_max 0.240
_refine_diff_density_min -0.241
_refine_diff_density_rms 0.040
_refine_ls_abs_structure_details
; 
 Flack x determined using 2859 quotients [(I+)-(I-)]/[(I+)+(I-)] 
 (Parsons and Flack (2004), Acta Cryst. A60, s61). 
;
_refine_ls_abs_structure_Flack 0.017(8)
_refine_ls_extinction_method none
_refine_ls_goodness_of_fit_ref 1.030
_refine_ls_hydrogen_treatment mixed
_refine_ls_matrix_type full
_refine_ls_number_parameters 388
_refine_ls_number_reflns 6754
_refine_ls_number_restraints 1
_refine_ls_restrained_S_all 1.030
_refine_ls_R_factor_all 0.0356
_refine_ls_R_factor_gt 0.0313
_refine_ls_shift/su_max 0.001
_refine_ls_shift/su_mean 0.000
_refine_ls_structure_factor_coef Fsqd
_refine_ls_weighting_details 'w=1/[\s^2^(Fo^2^)+(0.0442P)^2^+0.2175P] where P=(Fo^2^+2Fc^2^)/3'
_refine_ls_weighting_scheme calc
_refine_ls_wR_factor_gt 0.0732
_refine_ls_wR_factor_ref 0.0751
_reflns_Friedel_coverage 0.932
_reflns_Friedel_fraction_full 1.000
_reflns_Friedel_fraction_max 0.998
_reflns_number_gt 6336
_reflns_number_total 6754
_reflns_threshold_expression 'I > 2\s(I)'
_cod_data_source_file ja5b09555_si_002.cif
_cod_data_source_block d1402twin
_cod_original_cell_volume 2922.2(5)
_cod_database_code 4129686
_shelx_space_group_comment
; 
The symmetry employed for this shelxl refinement is uniquely defined 
by the following loop, which should always be used as a source of 
symmetry information in preference to the above space-group names. 
They are only intended as comments. 
;
_shelx_estimated_absorpt_t_min 0.909
_shelx_estimated_absorpt_t_max 0.951
_shelxl_version_number 2013-3

loop_
_space_group_symop_operation_xyz
'x, y, z'
'-y, x, z+1/4'
'y, -x, z+3/4'
'-x, -y, z+1/2'

loop_
_atom_site_label
_atom_site_type_symbol
_atom_site_fract_x
_atom_site_fract_y
_atom_site_fract_z
_atom_site_U_iso_or_equiv
_atom_site_adp_type
_atom_site_occupancy
_atom_site_site_symmetry_order
_atom_site_calc_flag
_atom_site_refinement_flags_posn
_atom_site_refinement_flags_adp
Ti1 Ti 0.80376(4) 0.69081(3) 0.37171(3) 0.01454(10) Uani 1 1 d . .
O1 O 0.79381(15) 0.61189(15) 0.46355(11) 0.0198(4) Uani 1 1 d . .
O2 O 0.87455(16) 0.79905(16) 0.42261(13) 0.0247(5) Uani 1 1 d . .
O3 O 0.71048(14) 0.61831(14) 0.30720(11) 0.0167(4) Uani 1 1 d . .
O4 O 0.91336(15) 0.65153(16) 0.31021(12) 0.0215(4) Uani 1 1 d . .
N1 N 0.67392(18) 0.77059(18) 0.42212(14) 0.0158(5) Uani 1 1 d . .
N2 N 0.77332(18) 0.80405(18) 0.27748(14) 0.0163(5) Uani 1 1 d . .
C1 C 0.64998(19) 0.86337(19) 0.37504(18) 0.0166(5) Uani 1 1 d . .
H1A H 0.6970 0.9175 0.3925 0.020 Uiso 1 1 calc R U
C2 C 0.5427(2) 0.8997(2) 0.38859(17) 0.0205(6) Uani 1 1 d . .
H2A H 0.4959 0.8435 0.3786 0.025 Uiso 1 1 calc R U
H2B H 0.5348 0.9208 0.4462 0.025 Uiso 1 1 calc R U
C3 C 0.5153(2) 0.9869(2) 0.33269(18) 0.0232(6) Uani 1 1 d . .
H3A H 0.4436 1.0035 0.3399 0.028 Uiso 1 1 calc R U
H3B H 0.5551 1.0464 0.3481 0.028 Uiso 1 1 calc R U
C4 C 0.5349(2) 0.9615(2) 0.24361(18) 0.0218(6) Uani 1 1 d . .
H4A H 0.5196 1.0204 0.2091 0.026 Uiso 1 1 calc R U
H4B H 0.4905 0.9060 0.2265 0.026 Uiso 1 1 calc R U
C5 C 0.6439(2) 0.9310(2) 0.23143(18) 0.0221(6) Uani 1 1 d . .
H5A H 0.6883 0.9876 0.2460 0.027 Uiso 1 1 calc R U
H5B H 0.6556 0.9140 0.1733 0.027 Uiso 1 1 calc R U
C6 C 0.6684(2) 0.84064(19) 0.28501(16) 0.0147(5) Uani 1 1 d . .
H6A H 0.6228 0.7848 0.2688 0.018 Uiso 1 1 calc R U
C7 C 0.6808(2) 0.7872(2) 0.51242(17) 0.0216(6) Uani 1 1 d . .
H7A H 0.6196 0.8248 0.5296 0.026 Uiso 1 1 calc R U
C8 C 0.6808(2) 0.6876(2) 0.55798(16) 0.0190(6) Uani 1 1 d . .
C9 C 0.6240(2) 0.6781(2) 0.62920(18) 0.0238(6) Uani 1 1 d . .
H9A H 0.5831 0.7323 0.6464 0.029 Uiso 1 1 calc R U
C10 C 0.6261(2) 0.5907(3) 0.67542(19) 0.0277(7) Uani 1 1 d . .
H10A H 0.5886 0.5858 0.7245 0.033 Uiso 1 1 calc R U
C11 C 0.6840(2) 0.5106(2) 0.64880(19) 0.0275(7) Uani 1 1 d . .
H11A H 0.6857 0.4506 0.6799 0.033 Uiso 1 1 calc R U
C12 C 0.7392(2) 0.5176(2) 0.57735(18) 0.0220(6) Uani 1 1 d . .
H12A H 0.7775 0.4621 0.5590 0.026 Uiso 1 1 calc R U
C13 C 0.7384(2) 0.6063(2) 0.53233(16) 0.0183(5) Uani 1 1 d . .
C14 C 0.7716(3) 0.8507(2) 0.53523(18) 0.0257(7) Uani 1 1 d . .
C15 C 0.7646(4) 0.9087(3) 0.60674(19) 0.0404(9) Uani 1 1 d . .
H15A H 0.7035 0.9099 0.6364 0.048 Uiso 1 1 calc R U
C16 C 0.8452(4) 0.9638(3) 0.6347(2) 0.0549(13) Uani 1 1 d . .
H16A H 0.8395 1.0024 0.6832 0.066 Uiso 1 1 calc R U
C17 C 0.9338(4) 0.9626(3) 0.5915(2) 0.0510(12) Uani 1 1 d . .
H17A H 0.9895 0.9999 0.6109 0.061 Uiso 1 1 calc R U
C18 C 0.9425(3) 0.9079(2) 0.5207(2) 0.0349(8) Uani 1 1 d . .
H18A H 1.0036 0.9087 0.4910 0.042 Uiso 1 1 calc R U
C19 C 0.8611(2) 0.8504(2) 0.49193(18) 0.0251(6) Uani 1 1 d . .
C20 C 0.8009(2) 0.7679(2) 0.19397(15) 0.0173(5) Uani 1 1 d . .
H20A H 0.7852 0.8233 0.1550 0.021 Uiso 1 1 calc R U
C21 C 0.7369(2) 0.6786(2) 0.16939(16) 0.0162(5) Uani 1 1 d . .
C22 C 0.7208(2) 0.6623(2) 0.08644(17) 0.0219(6) Uani 1 1 d . .
H22A H 0.7511 0.7060 0.0479 0.026 Uiso 1 1 calc R U
C23 C 0.6617(2) 0.5840(2) 0.05833(18) 0.0252(7) Uani 1 1 d . .
H23A H 0.6536 0.5726 0.0014 0.030 Uiso 1 1 calc R U
C24 C 0.6148(2) 0.5227(2) 0.1148(2) 0.0232(6) Uani 1 1 d . .
H24A H 0.5716 0.4708 0.0966 0.028 Uiso 1 1 calc R U
C25 C 0.6306(2) 0.5365(2) 0.19759(17) 0.0196(6) Uani 1 1 d . .
H25A H 0.5976 0.4942 0.2356 0.024 Uiso 1 1 calc R U
C26 C 0.6943(2) 0.6118(2) 0.22628(15) 0.0158(5) Uani 1 1 d . .
C27 C 0.9127(2) 0.7489(2) 0.18835(18) 0.0190(6) Uani 1 1 d . .
C28 C 0.9669(2) 0.7872(2) 0.1225(2) 0.0234(6) Uani 1 1 d . .
H28A H 0.9336 0.8264 0.0825 0.028 Uiso 1 1 calc R U
C29 C 1.0689(2) 0.7691(2) 0.1145(2) 0.0295(7) Uani 1 1 d . .
H29A H 1.1047 0.7959 0.0694 0.035 Uiso 1 1 calc R U
C30 C 1.1179(2) 0.7118(3) 0.1727(2) 0.0280(7) Uani 1 1 d . .
H30A H 1.1877 0.6996 0.1676 0.034 Uiso 1 1 calc R U
C31 C 1.0659(2) 0.6724(2) 0.23791(18) 0.0243(6) Uani 1 1 d . .
H31A H 1.1000 0.6329 0.2773 0.029 Uiso 1 1 calc R U
C32 C 0.9632(2) 0.6901(2) 0.24657(17) 0.0190(5) Uani 1 1 d . .
C1S C 0.8709(3) 0.6885(4) 0.7375(3) 0.0583(13) Uani 1 1 d . .
H1S1 H 0.8212 0.6963 0.6939 0.087 Uiso 1 1 calc R U
H1S2 H 0.9186 0.6360 0.7224 0.087 Uiso 1 1 calc R U
H1S3 H 0.9067 0.7518 0.7452 0.087 Uiso 1 1 calc R U
C2S C 0.8209(3) 0.6611(3) 0.8126(3) 0.0480(10) Uani 1 1 d . .
N1S N 0.7793(4) 0.6414(3) 0.8710(3) 0.0748(13) Uani 1 1 d . .
H1N H 0.625(3) 0.737(3) 0.413(2) 0.022(9) Uiso 1 1 d . .
H2N H 0.811(3) 0.853(3) 0.292(2) 0.018(8) Uiso 1 1 d . .

loop_
_atom_site_aniso_label
_atom_site_aniso_U_11
_atom_site_aniso_U_22
_atom_site_aniso_U_33
_atom_site_aniso_U_23
_atom_site_aniso_U_13
_atom_site_aniso_U_12
Ti1 0.0165(2) 0.0160(2) 0.01112(18) 0.00092(19) -0.00037(18) 0.00085(18)
O1 0.0244(11) 0.0220(10) 0.0132(9) 0.0041(8) 0.0014(8) 0.0063(8)
O2 0.0208(10) 0.0251(11) 0.0284(11) -0.0053(9) -0.0066(9) -0.0005(9)
O3 0.0224(10) 0.0154(9) 0.0122(9) -0.0009(7) 0.0001(7) -0.0027(8)
O4 0.0213(10) 0.0243(11) 0.0189(10) 0.0031(8) 0.0034(8) 0.0043(8)
N1 0.0193(12) 0.0155(11) 0.0127(11) -0.0002(8) -0.0011(9) 0.0005(9)
N2 0.0177(11) 0.0146(11) 0.0165(11) -0.0007(9) -0.0008(9) -0.0017(9)
C1 0.0173(12) 0.0152(12) 0.0174(12) -0.0016(11) -0.0022(11) 0.0009(9)
C2 0.0215(14) 0.0201(13) 0.0199(14) 0.0018(10) 0.0003(10) 0.0036(11)
C3 0.0236(15) 0.0185(14) 0.0274(16) 0.0019(12) -0.0014(12) 0.0060(11)
C4 0.0228(14) 0.0204(14) 0.0223(14) 0.0032(11) -0.0050(11) 0.0037(11)
C5 0.0251(15) 0.0213(14) 0.0199(14) 0.0073(11) 0.0003(12) 0.0034(11)
C6 0.0156(13) 0.0138(12) 0.0146(12) 0.0006(10) -0.0004(10) 0.0004(9)
C7 0.0302(16) 0.0225(14) 0.0122(12) -0.0024(10) -0.0003(11) 0.0068(12)
C8 0.0188(14) 0.0243(14) 0.0140(12) 0.0022(11) -0.0041(10) -0.0006(11)
C9 0.0190(13) 0.0332(16) 0.0193(14) -0.0018(13) -0.0005(12) 0.0022(11)
C10 0.0234(15) 0.0383(18) 0.0213(14) 0.0044(13) 0.0058(12) -0.0054(13)
C11 0.0296(17) 0.0280(16) 0.0250(15) 0.0099(12) 0.0029(12) -0.0063(13)
C12 0.0220(14) 0.0235(15) 0.0205(14) 0.0025(11) -0.0005(11) -0.0037(12)
C13 0.0164(13) 0.0262(14) 0.0123(12) 0.0006(11) -0.0031(10) -0.0015(11)
C14 0.0460(19) 0.0150(13) 0.0161(14) 0.0002(11) -0.0088(13) 0.0015(13)
C15 0.080(3) 0.0243(17) 0.0168(16) -0.0026(12) -0.0026(16) -0.0044(17)
C16 0.113(4) 0.0307(19) 0.0214(17) -0.0078(15) -0.013(2) -0.019(2)
C17 0.088(3) 0.032(2) 0.0331(19) 0.0076(15) -0.032(2) -0.026(2)
C18 0.048(2) 0.0223(16) 0.0344(18) 0.0077(13) -0.0230(16) -0.0091(15)
C19 0.0374(18) 0.0161(14) 0.0218(14) 0.0033(11) -0.0146(13) -0.0019(12)
C20 0.0201(14) 0.0181(13) 0.0138(13) 0.0034(10) 0.0011(10) 0.0005(10)
C21 0.0166(13) 0.0172(13) 0.0149(12) 0.0005(10) 0.0003(10) 0.0030(10)
C22 0.0253(15) 0.0228(15) 0.0177(13) 0.0021(11) -0.0009(11) 0.0059(12)
C23 0.0309(16) 0.0290(16) 0.0156(13) -0.0047(12) -0.0078(12) 0.0083(13)
C24 0.0222(14) 0.0204(14) 0.0269(15) -0.0087(12) -0.0069(12) 0.0033(11)
C25 0.0187(14) 0.0182(13) 0.0219(14) -0.0020(11) 0.0012(11) 0.0016(11)
C26 0.0179(13) 0.0158(12) 0.0135(12) -0.0031(10) 0.0008(10) 0.0032(10)
C27 0.0199(14) 0.0183(13) 0.0187(13) 0.0005(11) 0.0027(11) -0.0025(11)
C28 0.0261(14) 0.0225(14) 0.0216(13) 0.0040(13) 0.0045(13) -0.0017(11)
C29 0.0271(15) 0.0316(16) 0.0297(17) 0.0028(14) 0.0097(14) -0.0075(12)
C30 0.0188(14) 0.0343(18) 0.0309(16) -0.0047(13) 0.0029(12) -0.0037(12)
C31 0.0213(14) 0.0285(16) 0.0230(15) -0.0039(12) -0.0016(12) -0.0001(12)
C32 0.0193(13) 0.0197(13) 0.0180(13) -0.0035(11) 0.0019(11) -0.0014(11)
C1S 0.041(2) 0.093(4) 0.041(2) -0.027(2) 0.0041(18) -0.003(2)
C2S 0.056(3) 0.049(2) 0.039(2) -0.0103(18) 0.0002(19) 0.0161(19)
N1S 0.109(4) 0.068(3) 0.048(2) -0.003(2) 0.020(3) 0.017(2)

loop_
_atom_type_symbol
_atom_type_description
_atom_type_scat_dispersion_real
_atom_type_scat_dispersion_imag
_atom_type_scat_source
C C 0.0033 0.0016 'International Tables Vol C Tables 4.2.6.8 and 6.1.1.4'
H H 0.0000 0.0000 'International Tables Vol C Tables 4.2.6.8 and 6.1.1.4'
N N 0.0061 0.0033 'International Tables Vol C Tables 4.2.6.8 and 6.1.1.4'
O O 0.0106 0.0060 'International Tables Vol C Tables 4.2.6.8 and 6.1.1.4'
Ti Ti 0.2776 0.4457 'International Tables Vol C Tables 4.2.6.8 and 6.1.1.4'

loop_
_geom_angle_atom_site_label_1
_geom_angle_atom_site_label_2
_geom_angle_atom_site_label_3
_geom_angle
O1 Ti1 O4 109.78(9)
O1 Ti1 O3 96.57(9)
O4 Ti1 O3 94.14(9)
O1 Ti1 O2 96.48(10)
O4 Ti1 O2 93.43(9)
O3 Ti1 O2 161.72(9)
O1 Ti1 N1 85.08(9)
O4 Ti1 N1 164.91(9)
O3 Ti1 N1 86.45(9)
O2 Ti1 N1 81.98(9)
O1 Ti1 N2 162.48(9)
O4 Ti1 N2 87.71(9)
O3 Ti1 N2 80.77(9)
O2 Ti1 N2 82.94(9)
N1 Ti1 N2 77.49(9)
C13 O1 Ti1 138.79(18)
C19 O2 Ti1 133.6(2)
C26 O3 Ti1 133.33(17)
C32 O4 Ti1 134.94(19)
C1 N1 C7 113.5(2)
C1 N1 Ti1 112.20(16)
C7 N1 Ti1 113.22(17)
C1 N1 H1N 101(3)
C7 N1 H1N 108(3)
Ti1 N1 H1N 108(3)
C6 N2 C20 114.4(2)
C6 N2 Ti1 110.00(16)
C20 N2 Ti1 111.90(16)
C6 N2 H2N 106(2)
C20 N2 H2N 111(2)
Ti1 N2 H2N 102(2)
N1 C1 C6 107.4(2)
N1 C1 C2 112.9(2)
C6 C1 C2 110.8(2)
N1 C1 H1A 108.6
C6 C1 H1A 108.6
C2 C1 H1A 108.6
C3 C2 C1 112.3(2)
C3 C2 H2A 109.1
C1 C2 H2A 109.1
C3 C2 H2B 109.1
C1 C2 H2B 109.1
H2A C2 H2B 107.9
C4 C3 C2 111.3(2)
C4 C3 H3A 109.4
C2 C3 H3A 109.4
C4 C3 H3B 109.4
C2 C3 H3B 109.4
H3A C3 H3B 108.0
C3 C4 C5 110.4(2)
C3 C4 H4A 109.6
C5 C4 H4A 109.6
C3 C4 H4B 109.6
C5 C4 H4B 109.6
H4A C4 H4B 108.1
C4 C5 C6 109.9(2)
C4 C5 H5A 109.7
C6 C5 H5A 109.7
C4 C5 H5B 109.7
C6 C5 H5B 109.7
H5A C5 H5B 108.2
N2 C6 C1 107.3(2)
N2 C6 C5 114.4(2)
C1 C6 C5 111.3(2)
N2 C6 H6A 107.9
C1 C6 H6A 107.9
C5 C6 H6A 107.9
N1 C7 C8 110.7(2)
N1 C7 C14 111.8(2)
C8 C7 C14 111.4(2)
N1 C7 H7A 107.6
C8 C7 H7A 107.6
C14 C7 H7A 107.6
C13 C8 C9 118.7(3)
C13 C8 C7 122.1(2)
C9 C8 C7 119.1(3)
C10 C9 C8 121.2(3)
C10 C9 H9A 119.4
C8 C9 H9A 119.4
C11 C10 C9 119.1(3)
C11 C10 H10A 120.4
C9 C10 H10A 120.4
C12 C11 C10 120.6(3)
C12 C11 H11A 119.7
C10 C11 H11A 119.7
C11 C12 C13 119.9(3)
C11 C12 H12A 120.0
C13 C12 H12A 120.0
O1 C13 C8 120.7(3)
O1 C13 C12 118.9(3)
C8 C13 C12 120.4(3)
C19 C14 C15 118.9(3)
C19 C14 C7 123.9(3)
C15 C14 C7 117.2(3)
C16 C15 C14 121.1(4)
C16 C15 H15A 119.4
C14 C15 H15A 119.4
C17 C16 C15 119.5(4)
C17 C16 H16A 120.2
C15 C16 H16A 120.2
C18 C17 C16 120.7(4)
C18 C17 H17A 119.6
C16 C17 H17A 119.6
C17 C18 C19 120.3(4)
C17 C18 H18A 119.8
C19 C18 H18A 119.8
O2 C19 C14 123.3(3)
O2 C19 C18 117.3(3)
C14 C19 C18 119.4(3)
N2 C20 C27 110.6(2)
N2 C20 C21 110.9(2)
C27 C20 C21 114.0(2)
N2 C20 H20A 107.0
C27 C20 H20A 107.0
C21 C20 H20A 107.0
C22 C21 C26 118.8(3)
C22 C21 C20 117.9(3)
C26 C21 C20 123.3(2)
C23 C22 C21 121.9(3)
C23 C22 H22A 119.0
C21 C22 H22A 119.0
C24 C23 C22 118.8(3)
C24 C23 H23A 120.6
C22 C23 H23A 120.6
C25 C24 C23 120.4(3)
C25 C24 H24A 119.8
C23 C24 H24A 119.8
C24 C25 C26 121.2(3)
C24 C25 H25A 119.4
C26 C25 H25A 119.4
O3 C26 C25 118.4(2)
O3 C26 C21 123.0(2)
C25 C26 C21 118.6(2)
C28 C27 C32 118.6(3)
C28 C27 C20 119.8(3)
C32 C27 C20 121.6(2)
C29 C28 C27 121.2(3)
C29 C28 H28A 119.4
C27 C28 H28A 119.4
C30 C29 C28 119.6(3)
C30 C29 H29A 120.2
C28 C29 H29A 120.2
C31 C30 C29 120.3(3)
C31 C30 H30A 119.9
C29 C30 H30A 119.9
C30 C31 C32 120.5(3)
C30 C31 H31A 119.7
C32 C31 H31A 119.7
O4 C32 C31 120.1(3)
O4 C32 C27 120.2(2)
C31 C32 C27 119.8(3)
C2S C1S H1S1 109.5
C2S C1S H1S2 109.5
H1S1 C1S H1S2 109.5
C2S C1S H1S3 109.5
H1S1 C1S H1S3 109.5
H1S2 C1S H1S3 109.5
N1S C2S C1S 177.9(5)

loop_
_geom_bond_atom_site_label_1
_geom_bond_atom_site_label_2
_geom_bond_distance
Ti1 O1 1.8410(19)
Ti1 O4 1.853(2)
Ti1 O3 1.8992(19)
Ti1 O2 1.918(2)
Ti1 N1 2.197(2)
Ti1 N2 2.198(2)
O1 C13 1.350(3)
O2 C19 1.338(4)
O3 C26 1.345(3)
O4 C32 1.340(3)
N1 C1 1.494(3)
N1 C7 1.497(3)
N1 H1N 0.81(4)
N2 C6 1.490(3)
N2 C20 1.496(3)
N2 H2N 0.86(4)
C1 C6 1.524(4)
C1 C2 1.530(4)
C1 H1A 1.0000
C2 C3 1.526(4)
C2 H2A 0.9900
C2 H2B 0.9900
C3 C4 1.520(4)
C3 H3A 0.9900
C3 H3B 0.9900
C4 C5 1.526(4)
C4 H4A 0.9900
C4 H4B 0.9900
C5 C6 1.528(4)
C5 H5A 0.9900
C5 H5B 0.9900
C6 H6A 1.0000
C7 C8 1.526(4)
C7 C14 1.528(4)
C7 H7A 1.0000
C8 C13 1.395(4)
C8 C9 1.397(4)
C9 C10 1.392(5)
C9 H9A 0.9500
C10 C11 1.390(5)
C10 H10A 0.9500
C11 C12 1.386(4)
C11 H11A 0.9500
C12 C13 1.396(4)
C12 H12A 0.9500
C14 C19 1.391(5)
C14 C15 1.406(4)
C15 C16 1.382(6)
C15 H15A 0.9500
C16 C17 1.380(7)
C16 H16A 0.9500
C17 C18 1.375(6)
C17 H17A 0.9500
C18 C19 1.412(4)
C18 H18A 0.9500
C20 C27 1.518(4)
C20 C21 1.522(4)
C20 H20A 1.0000
C21 C22 1.392(4)
C21 C26 1.410(4)
C22 C23 1.389(5)
C22 H22A 0.9500
C23 C24 1.385(5)
C23 H23A 0.9500
C24 C25 1.384(4)
C24 H24A 0.9500
C25 C26 1.398(4)
C25 H25A 0.9500
C27 C28 1.396(4)
C27 C32 1.407(4)
C28 C29 1.389(4)
C28 H28A 0.9500
C29 C30 1.387(5)
C29 H29A 0.9500
C30 C31 1.378(4)
C30 H30A 0.9500
C31 C32 1.399(4)
C31 H31A 0.9500
C1S C2S 1.446(6)
C1S H1S1 0.9800
C1S H1S2 0.9800
C1S H1S3 0.9800
C2S N1S 1.137(6)

loop_
_geom_torsion_atom_site_label_1
_geom_torsion_atom_site_label_2
_geom_torsion_atom_site_label_3
_geom_torsion_atom_site_label_4
_geom_torsion
O4 Ti1 O1 C13 174.1(3)
O3 Ti1 O1 C13 -89.1(3)
O2 Ti1 O1 C13 78.1(3)
N1 Ti1 O1 C13 -3.3(3)
N2 Ti1 O1 C13 -9.0(5)
O1 Ti1 O3 C26 -159.5(2)
O4 Ti1 O3 C26 -49.0(2)
O2 Ti1 O3 C26 65.2(4)
N1 Ti1 O3 C26 115.9(2)
N2 Ti1 O3 C26 38.0(2)
O1 Ti1 O4 C32 -168.3(2)
O3 Ti1 O4 C32 93.2(3)
O2 Ti1 O4 C32 -70.1(3)
N1 Ti1 O4 C32 1.5(5)
N2 Ti1 O4 C32 12.7(3)
C7 N1 C1 C6 167.6(2)
Ti1 N1 C1 C6 37.6(2)
C7 N1 C1 C2 -70.1(3)
Ti1 N1 C1 C2 159.98(19)
N1 C1 C2 C3 -173.2(2)
C6 C1 C2 C3 -52.8(3)
C1 C2 C3 C4 53.8(3)
C2 C3 C4 C5 -56.5(3)
C3 C4 C5 C6 58.7(3)
C20 N2 C6 C1 173.9(2)
Ti1 N2 C6 C1 46.9(2)
C20 N2 C6 C5 -62.1(3)
Ti1 N2 C6 C5 170.90(19)
N1 C1 C6 N2 -55.2(3)
C2 C1 C6 N2 -178.9(2)
N1 C1 C6 C5 178.9(2)
C2 C1 C6 C5 55.2(3)
C4 C5 C6 N2 179.7(2)
C4 C5 C6 C1 -58.5(3)
C1 N1 C7 C8 166.7(2)
Ti1 N1 C7 C8 -63.8(3)
C1 N1 C7 C14 -68.4(3)
Ti1 N1 C7 C14 61.1(3)
N1 C7 C8 C13 44.4(4)
C14 C7 C8 C13 -80.8(3)
N1 C7 C8 C9 -137.8(3)
C14 C7 C8 C9 97.1(3)
C13 C8 C9 C10 1.7(4)
C7 C8 C9 C10 -176.3(3)
C8 C9 C10 C11 -1.7(5)
C9 C10 C11 C12 0.2(5)
C10 C11 C12 C13 1.2(4)
Ti1 O1 C13 C8 -16.0(4)
Ti1 O1 C13 C12 163.7(2)
C9 C8 C13 O1 179.5(2)
C7 C8 C13 O1 -2.7(4)
C9 C8 C13 C12 -0.2(4)
C7 C8 C13 C12 177.7(3)
C11 C12 C13 O1 179.1(3)
C11 C12 C13 C8 -1.2(4)
N1 C7 C14 C19 -31.3(4)
C8 C7 C14 C19 93.2(3)
N1 C7 C14 C15 152.0(3)
C8 C7 C14 C15 -83.5(3)
C19 C14 C15 C16 -0.7(5)
C7 C14 C15 C16 176.1(3)
C14 C15 C16 C17 0.4(6)
C15 C16 C17 C18 0.6(6)
C16 C17 C18 C19 -1.3(6)
Ti1 O2 C19 C14 -17.2(4)
Ti1 O2 C19 C18 163.8(2)
C15 C14 C19 O2 -178.9(3)
C7 C14 C19 O2 4.5(5)
C15 C14 C19 C18 0.1(4)
C7 C14 C19 C18 -176.5(3)
C17 C18 C19 O2 179.9(3)
C17 C18 C19 C14 0.9(5)
C6 N2 C20 C27 170.4(2)
Ti1 N2 C20 C27 -63.6(2)
C6 N2 C20 C21 -62.2(3)
Ti1 N2 C20 C21 63.8(2)
N2 C20 C21 C22 153.2(3)
C27 C20 C21 C22 -81.2(3)
N2 C20 C21 C26 -27.4(4)
C27 C20 C21 C26 98.2(3)
C26 C21 C22 C23 1.9(5)
C20 C21 C22 C23 -178.7(3)
C21 C22 C23 C24 2.3(5)
C22 C23 C24 C25 -3.1(4)
C23 C24 C25 C26 -0.4(4)
Ti1 O3 C26 C25 168.29(19)
Ti1 O3 C26 C21 -13.1(4)
C24 C25 C26 O3 -176.7(3)
C24 C25 C26 C21 4.6(4)
C22 C21 C26 O3 176.1(3)
C20 C21 C26 O3 -3.3(4)
C22 C21 C26 C25 -5.3(4)
C20 C21 C26 C25 175.3(3)
N2 C20 C27 C28 -131.6(3)
C21 C20 C27 C28 102.7(3)
N2 C20 C27 C32 50.7(4)
C21 C20 C27 C32 -75.0(3)
C32 C27 C28 C29 -0.6(4)
C20 C27 C28 C29 -178.4(3)
C27 C28 C29 C30 0.1(5)
C28 C29 C30 C31 0.4(5)
C29 C30 C31 C32 -0.4(5)
Ti1 O4 C32 C31 148.8(2)
Ti1 O4 C32 C27 -31.0(4)
C30 C31 C32 O4 -180.0(3)
C30 C31 C32 C27 -0.2(4)
C28 C27 C32 O4 -179.5(3)
C20 C27 C32 O4 -1.8(4)
C28 C27 C32 C31 0.7(4)
C20 C27 C32 C31 178.4(3)
